data_7014663
loop_
_publ_author_name
'Grubba, Rafa\/l'
'Wi\'sniewska, Aleksandra'
'Baranowska, Katarzyna'
'Matern, Eberhard'
'Pikies, Jerzy'

_publ_section_title
;
 Syntheses and structures of the first terminal phosphanylphosphido
 complex of hafnium [Cp(2)Hf(Cl){\h(1)-(Me(3)Si)P-P(NEt(2))(2)}] and
 the first zirconocene-phosphanylphosphinidene dimer
 [Cp(2)Zr{\m(2)-P-P(NEt(2))(2)}(2)ZrCp(2)].
;
_journal_issue 9
_journal_name_full 'Dalton transactions (Cambridge, England : 2003)'
_journal_page_first 2017
_journal_page_last 2024
_journal_paper_doi 10.1039/c0dt01040e
_journal_volume 40
_journal_year 2011
_chemical_compound_source 'synthesis as described'
_chemical_formula_moiety 'C21 H39 Cl Hf N2 P2 Si'
_chemical_formula_sum 'C21 H39 Cl Hf N2 P2 Si'
_chemical_formula_weight 623.51
_chemical_name_common
;
((Bis-
diethylaminophosphanyl)(trimethylsilyl)phosphide)(chlorido) (bis-
cyclopentadienylo) hafnium(IV)
;
_chemical_name_systematic
;
{(Bis-diethylaminophosphanyl)(trimethylsilyl)phosphide}(chlorido)
(bis-cyclopentadienylo)
hafnium(IV)

;
_space_group_IT_number 2
_symmetry_cell_setting triclinic
_symmetry_Int_Tables_number 2
_symmetry_space_group_name_Hall '-P 1'
_symmetry_space_group_name_H-M 'P -1'
_atom_sites_solution_hydrogens geom
_atom_sites_solution_primary direct
_atom_sites_solution_secondary difmap
_audit_conform_dict_location ftp://ftp.iucr.org/pub/cif_core.dic
_audit_conform_dict_name cif_core.dic
_audit_conform_dict_version 2.4
_audit_creation_date 2010-07-31
_audit_creation_method 'WinGX routine CIF_UPDATE'
_audit_update_record
;
FM

2010-08-03 # Formatted by publCIF
;
_cell_angle_alpha 71.665(14)
_cell_angle_beta 78.786(13)
_cell_angle_gamma 81.294(13)
_cell_formula_units_Z 4
_cell_length_a 11.0239(17)
_cell_length_b 15.008(2)
_cell_length_c 16.892(3)
_cell_measurement_reflns_used 7306
_cell_measurement_temperature 120(2)
_cell_measurement_theta_max 32.4603
_cell_measurement_theta_min 2.2163
_cell_measurement_wavelength 0.71073
_cell_volume 2590.0(7)
_computing_cell_refinement
;
CrysAlis RED (Oxford Diffraction, 2006)

;
_computing_data_collection
;
CrysAlis CCD (Oxford Diffraction, 2006)

;
_computing_data_reduction
;
CrysAlis RED (Oxford Diffraction, 2006)

;
_computing_molecular_graphics 'Ortep-3 for Windows (Farrugia, 1997)'
_computing_publication_material 'WinGX publication routines (Farrugia, 1999)'
_computing_structure_refinement 'SHELXL-97 (Sheldrick, 2008)'
_computing_structure_solution 'SHELXS-97 (Sheldrick, 2008)'
_diffrn_ambient_temperature 120(2)
_diffrn_detector_area_resol_mean 8.1883
_diffrn_measured_fraction_theta_full 0.986
_diffrn_measured_fraction_theta_max 0.986
_diffrn_measurement_device_type 'Goniometer KM4/Xcalibur, detector: Sapphire2 (large Be window)'
_diffrn_measurement_method '\w scans'
_diffrn_orient_matrix_UB_11 0.0194156347
_diffrn_orient_matrix_UB_12 -0.0309675403
_diffrn_orient_matrix_UB_13 0.0377883531
_diffrn_orient_matrix_UB_21 -0.0436564862
_diffrn_orient_matrix_UB_22 0.0251161659
_diffrn_orient_matrix_UB_23 0.0242163641
_diffrn_orient_matrix_UB_31 -0.0457491499
_diffrn_orient_matrix_UB_32 -0.030150535
_diffrn_orient_matrix_UB_33 0.0032727192
_diffrn_radiation_monochromator graphite
_diffrn_radiation_probe x-ray
_diffrn_radiation_type MoK\a
_diffrn_radiation_wavelength 0.71073
_diffrn_reflns_av_R_equivalents 0.0962
_diffrn_reflns_av_unetI/netI 0.1169
_diffrn_reflns_limit_h_max 13
_diffrn_reflns_limit_h_min -13
_diffrn_reflns_limit_k_max 18
_diffrn_reflns_limit_k_min -18
_diffrn_reflns_limit_l_max 20
_diffrn_reflns_limit_l_min -20
_diffrn_reflns_number 17964
_diffrn_reflns_theta_full 25.5
_diffrn_reflns_theta_max 25.5
_diffrn_reflns_theta_min 2.22
_exptl_absorpt_coefficient_mu 4.311
_exptl_absorpt_correction_T_max 0.622
_exptl_absorpt_correction_T_min 0.425
_exptl_absorpt_correction_type analytical
_exptl_absorpt_process_details
;
CrysAlis RED (Oxford Diffraction, 2006)

;
_exptl_crystal_colour red
_exptl_crystal_density_diffrn 1.599
_exptl_crystal_density_method 'not measured'
_exptl_crystal_description prism
_exptl_crystal_F_000 1248
_exptl_crystal_size_max 0.1707
_exptl_crystal_size_mid 0.103
_exptl_crystal_size_min 0.0538
_refine_diff_density_max 3.06
_refine_diff_density_min -1.775
_refine_diff_density_rms 0.315
_refine_ls_extinction_method none
_refine_ls_goodness_of_fit_ref 0.986
_refine_ls_hydrogen_treatment constr
_refine_ls_matrix_type full
_refine_ls_number_parameters 515
_refine_ls_number_reflns 17964
_refine_ls_number_restraints 0
_refine_ls_restrained_S_all 0.986
_refine_ls_R_factor_all 0.1372
_refine_ls_R_factor_gt 0.0836
_refine_ls_shift/su_max 0.001
_refine_ls_shift/su_mean 0
_refine_ls_structure_factor_coef Fsqd
_refine_ls_weighting_details 'calc w=1/[\s^2^(Fo^2^)+(0.1587P)^2^+0.0000P] where P=(Fo^2^+2Fc^2^)/3'
_refine_ls_weighting_scheme calc
_refine_ls_wR_factor_gt 0.2156
_refine_ls_wR_factor_ref 0.2462
_reflns_number_gt 11025
_reflns_number_total 17964
_reflns_threshold_expression >2\s(I)
_cod_data_source_file C0DT01040E.TXT
_cod_data_source_block ola1k
_cod_database_code 7014663

loop_
_symmetry_equiv_pos_as_xyz
'x, y, z'
'-x, -y, -z'

loop_
_atom_site_label
_atom_site_type_symbol
_atom_site_fract_x
_atom_site_fract_y
_atom_site_fract_z
_atom_site_U_iso_or_equiv
_atom_site_adp_type
_atom_site_occupancy
_atom_site_symmetry_multiplicity
_atom_site_calc_flag
_atom_site_refinement_flags
_atom_site_disorder_assembly
_atom_site_disorder_group
C1 C 0.7038(14) 0.5018(10) 0.0087(9) 0.025(3) Uani 1 1 d . . .
H1 H 0.7134 0.5591 0.0185 0.03 Uiso 1 1 calc R . .
C2 C 0.6119(12) 0.4410(9) 0.0529(9) 0.023(3) Uani 1 1 d . . .
H2 H 0.5484 0.4497 0.0975 0.027 Uiso 1 1 calc R . .
C3 C 0.6321(14) 0.3637(9) 0.0179(9) 0.026(3) Uani 1 1 d . . .
H3 H 0.5849 0.3109 0.0362 0.032 Uiso 1 1 calc R . .
C4 C 0.7356(13) 0.3794(11) -0.0494(9) 0.028(3) Uani 1 1 d . . .
H4 H 0.7676 0.3402 -0.0848 0.033 Uiso 1 1 calc R . .
C5 C 0.7805(13) 0.4631(11) -0.0533(10) 0.027(3) Uani 1 1 d . . .
H5 H 0.8504 0.4899 -0.091 0.033 Uiso 1 1 calc R . .
C6 C 0.9183(13) 0.2177(10) 0.0330(10) 0.030(4) Uani 1 1 d . . .
H6 H 0.8697 0.1923 0.0061 0.036 Uiso 1 1 calc R . .
C7 C 0.9249(14) 0.1889(10) 0.1214(9) 0.029(3) Uani 1 1 d . . .
H7 H 0.8831 0.14 0.1635 0.035 Uiso 1 1 calc R . .
C8 C 1.0046(13) 0.2461(10) 0.1346(10) 0.027(3) Uani 1 1 d . . .
H8 H 1.025 0.2441 0.1873 0.033 Uiso 1 1 calc R . .
C9 C 1.0495(14) 0.3083(11) 0.0531(10) 0.035(4) Uani 1 1 d . . .
H9 H 1.1061 0.3538 0.0433 0.042 Uiso 1 1 calc R . .
C10 C 0.9984(12) 0.2918(10) -0.0082(9) 0.024(3) Uani 1 1 d . . .
H10 H 1.0132 0.3234 -0.067 0.029 Uiso 1 1 calc R . .
C11 C 0.5118(16) 0.0789(12) 0.3039(10) 0.040(4) Uani 1 1 d . . .
H11A H 0.4565 0.0401 0.2932 0.061 Uiso 1 1 calc R . .
H11B H 0.4713 0.1025 0.3514 0.061 Uiso 1 1 calc R . .
H11C H 0.5895 0.0407 0.3176 0.061 Uiso 1 1 calc R . .
C12 C 0.3955(12) 0.2555(10) 0.1778(10) 0.027(3) Uani 1 1 d . . .
H12A H 0.3432 0.2168 0.164 0.041 Uiso 1 1 calc R . .
H12B H 0.414 0.3104 0.1289 0.041 Uiso 1 1 calc R . .
H12C H 0.3515 0.2767 0.2259 0.041 Uiso 1 1 calc R . .
C13 C 0.6127(14) 0.1252(10) 0.1221(9) 0.028(3) Uani 1 1 d . . .
H13A H 0.6746 0.0731 0.143 0.042 Uiso 1 1 calc R . .
H13B H 0.6522 0.1716 0.0725 0.042 Uiso 1 1 calc R . .
H13C H 0.546 0.1008 0.1066 0.042 Uiso 1 1 calc R . .
C14 C 0.6497(15) 0.0710(11) 0.4764(10) 0.037(4) Uani 1 1 d . . .
H14A H 0.678 0.0213 0.448 0.048 Uiso 1 1 calc R . .
H14B H 0.5643 0.0603 0.5067 0.048 Uiso 1 1 calc R . .
C15 C 0.7347(18) 0.0614(12) 0.5407(13) 0.054(5) Uani 1 1 d . . .
H15A H 0.8215 0.0597 0.5131 0.081 Uiso 1 1 calc R . .
H15B H 0.7221 0.003 0.5868 0.081 Uiso 1 1 calc R . .
H15C H 0.715 0.1154 0.5633 0.081 Uiso 1 1 calc R . .
C16 C 0.5691(14) 0.2414(12) 0.4373(10) 0.035(4) Uani 1 1 d . . .
H16A H 0.5917 0.3028 0.3973 0.045 Uiso 1 1 calc R . .
H16B H 0.5852 0.239 0.4936 0.045 Uiso 1 1 calc R . .
C17 C 0.4307(16) 0.2343(15) 0.4419(14) 0.058(6) Uani 1 1 d . . .
H17A H 0.4137 0.2397 0.3857 0.086 Uiso 1 1 calc R . .
H17B H 0.3817 0.2852 0.462 0.086 Uiso 1 1 calc R . .
H17C H 0.4081 0.1733 0.481 0.086 Uiso 1 1 calc R . .
C18 C 0.8449(14) 0.3376(10) 0.3460(9) 0.027(3) Uani 1 1 d . . .
H18A H 0.9128 0.3769 0.3135 0.035 Uiso 1 1 calc R . .
H18B H 0.768 0.3674 0.3225 0.035 Uiso 1 1 calc R . .
C19 C 0.8269(15) 0.3377(11) 0.4381(10) 0.033(4) Uani 1 1 d . . .
H19A H 0.7667 0.2932 0.4723 0.049 Uiso 1 1 calc R . .
H19B H 0.7959 0.4012 0.4419 0.049 Uiso 1 1 calc R . .
H19C H 0.9065 0.3186 0.4592 0.049 Uiso 1 1 calc R . .
C20 C 0.9831(12) 0.1873(11) 0.3736(9) 0.028(3) Uani 1 1 d . . .
H20A H 1.0001 0.1251 0.3629 0.036 Uiso 1 1 calc R . .
H20B H 0.9612 0.1761 0.4354 0.036 Uiso 1 1 calc R . .
C21 C 1.1040(14) 0.2390(11) 0.3418(12) 0.038(4) Uani 1 1 d . . .
H21A H 1.1272 0.2498 0.2808 0.057 Uiso 1 1 calc R . .
H21B H 1.1714 0.2 0.3706 0.057 Uiso 1 1 calc R . .
H21C H 1.0892 0.2997 0.3542 0.057 Uiso 1 1 calc R . .
C22 C 0.5430(13) 0.8173(11) 0.1171(11) 0.034(4) Uani 1 1 d . . .
H22 H 0.5131 0.8804 0.1159 0.041 Uiso 1 1 calc R . .
C23 C 0.6694(13) 0.7709(11) 0.1255(9) 0.026(3) Uani 1 1 d . . .
H23 H 0.7372 0.8011 0.1288 0.031 Uiso 1 1 calc R . .
C24 C 0.6755(14) 0.6809(11) 0.1280(9) 0.029(3) Uani 1 1 d . . .
H24 H 0.7474 0.6369 0.1327 0.034 Uiso 1 1 calc R . .
C25 C 0.5542(14) 0.6620(11) 0.1223(10) 0.033(4) Uani 1 1 d . . .
H25 H 0.5291 0.6031 0.1251 0.039 Uiso 1 1 calc R . .
C26 C 0.4789(15) 0.7499(12) 0.1115(9) 0.035(4) Uani 1 1 d . . .
H26 H 0.3952 0.7598 0.1017 0.042 Uiso 1 1 calc R . .
C27 C 0.7010(14) 0.5768(12) 0.3119(10) 0.034(4) Uani 1 1 d . . .
H27 H 0.7799 0.5805 0.277 0.041 Uiso 1 1 calc R . .
C28 C 0.6058(14) 0.5257(10) 0.3091(10) 0.033(4) Uani 1 1 d . . .
H28 H 0.6082 0.4888 0.2722 0.039 Uiso 1 1 calc R . .
C29 C 0.5072(13) 0.5396(9) 0.3709(10) 0.025(3) Uani 1 1 d . . .
H29 H 0.4306 0.5128 0.383 0.03 Uiso 1 1 calc R . .
C30 C 0.5366(16) 0.5985(10) 0.4124(9) 0.033(4) Uani 1 1 d . . .
H30 H 0.485 0.619 0.4567 0.04 Uiso 1 1 calc R . .
C31 C 0.6593(15) 0.6218(11) 0.3753(10) 0.037(4) Uani 1 1 d . . .
H31 H 0.7052 0.6608 0.3906 0.045 Uiso 1 1 calc R . .
C32 C 0.1672(13) 0.4973(10) 0.4289(9) 0.027(3) Uani 1 1 d . . .
H32A H 0.1133 0.5401 0.4571 0.041 Uiso 1 1 calc R . .
H32B H 0.2436 0.4767 0.4538 0.041 Uiso 1 1 calc R . .
H32C H 0.1239 0.4423 0.4359 0.041 Uiso 1 1 calc R . .
C33 C 0.3108(13) 0.4795(10) 0.2587(9) 0.024(3) Uani 1 1 d . . .
H33A H 0.268 0.4244 0.2651 0.036 Uiso 1 1 calc R . .
H33B H 0.3873 0.4589 0.2836 0.036 Uiso 1 1 calc R . .
H33C H 0.3314 0.5132 0.1986 0.036 Uiso 1 1 calc R . .
C34 C 0.0554(14) 0.5833(10) 0.2700(10) 0.031(4) Uani 1 1 d . . .
H34A H 0.0685 0.6222 0.2109 0.046 Uiso 1 1 calc R . .
H34B H -0.0076 0.6165 0.303 0.046 Uiso 1 1 calc R . .
H34C H 0.027 0.5233 0.2734 0.046 Uiso 1 1 calc R . .
C35 C -0.0751(13) 0.8226(10) 0.2288(11) 0.031(4) Uani 1 1 d . . .
H35A H -0.1364 0.7805 0.2674 0.038 Uiso 1 1 calc R . .
H35B H -0.0563 0.8051 0.1756 0.038 Uiso 1 1 calc R . .
C36 C -0.1381(14) 0.9213(10) 0.2090(12) 0.038(4) Uani 1 1 d . . .
H36A H -0.1534 0.9424 0.2597 0.057 Uiso 1 1 calc R . .
H36B H -0.2173 0.9225 0.1904 0.057 Uiso 1 1 calc R . .
H36C H -0.0847 0.9635 0.1641 0.057 Uiso 1 1 calc R . .
C37 C 0.0182(13) 0.8211(11) 0.3486(9) 0.028(3) Uani 1 1 d . . .
H37A H -0.0038 0.8896 0.3399 0.033 Uiso 1 1 calc R . .
H37B H 0.097 0.8032 0.3719 0.033 Uiso 1 1 calc R . .
C38 C -0.0837(14) 0.7671(12) 0.4113(10) 0.035(4) Uani 1 1 d . . .
H38A H -0.1511 0.8118 0.4274 0.052 Uiso 1 1 calc R . .
H38B H -0.0497 0.727 0.4616 0.052 Uiso 1 1 calc R . .
H38C H -0.1161 0.7277 0.3852 0.052 Uiso 1 1 calc R . .
C39 C 0.2632(18) 0.9528(13) 0.0810(9) 0.046(5) Uani 1 1 d . . .
H39A H 0.3223 0.9996 0.0732 0.055 Uiso 1 1 calc R . .
H39B H 0.304 0.9091 0.0483 0.055 Uiso 1 1 calc R . .
C40 C 0.1562(18) 1.0025(12) 0.0439(11) 0.048(5) Uani 1 1 d . . .
H40A H 0.0846 0.9659 0.0692 0.072 Uiso 1 1 calc R . .
H40B H 0.173 1.0114 -0.0171 0.072 Uiso 1 1 calc R . .
H40C H 0.1382 1.0642 0.0544 0.072 Uiso 1 1 calc R . .
C41 C 0.2677(13) 0.9458(10) 0.2308(10) 0.028(3) Uani 1 1 d . . .
H41A H 0.3545 0.9622 0.2144 0.034 Uiso 1 1 calc R . .
H41B H 0.2603 0.9012 0.2885 0.034 Uiso 1 1 calc R . .
C42 C 0.1855(14) 1.0327(10) 0.2338(9) 0.027(3) Uani 1 1 d . . .
H42A H 0.1967 1.0799 0.1783 0.041 Uiso 1 1 calc R . .
H42B H 0.2066 1.0576 0.2761 0.041 Uiso 1 1 calc R . .
H42C H 0.0987 1.0182 0.2492 0.041 Uiso 1 1 calc R . .
N1 N 0.6465(11) 0.1660(8) 0.4101(7) 0.024(3) Uani 1 1 d . . .
N2 N 0.8756(10) 0.2398(9) 0.3332(7) 0.027(3) Uani 1 1 d . . .
N3 N 0.0359(10) 0.8009(7) 0.2651(7) 0.018(2) Uiso 1 1 d . . .
N4 N 0.2446(11) 0.8966(8) 0.1733(7) 0.023(3) Uani 1 1 d . . .
Si1 Si 0.5468(4) 0.1824(3) 0.2061(3) 0.0245(9) Uani 1 1 d . . .
Si2 Si 0.2069(4) 0.5601(3) 0.3139(3) 0.0222(9) Uani 1 1 d . . .
P1 P 0.6680(3) 0.2804(2) 0.2257(2) 0.0185(8) Uani 1 1 d . . .
P2 P 0.7667(3) 0.1775(3) 0.3263(2) 0.0209(8) Uani 1 1 d . . .
P3 P 0.2862(3) 0.6965(3) 0.2999(2) 0.0217(8) Uani 1 1 d . . .
P4 P 0.1772(3) 0.7942(3) 0.2028(2) 0.0220(8) Uani 1 1 d . . .
Cl1 Cl 0.8951(3) 0.4651(2) 0.1342(2) 0.0231(7) Uani 1 1 d . . .
Cl2 Cl 0.5503(3) 0.8300(3) 0.3023(2) 0.0289(8) Uani 1 1 d . . .
Hf1 Hf 0.82046(5) 0.35111(4) 0.08469(3) 0.01728(17) Uani 1 1 d . . .
Hf2 Hf 0.52975(5) 0.69517(4) 0.25893(4) 0.02075(18) Uani 1 1 d . . .

loop_
_atom_site_aniso_label
_atom_site_aniso_U_11
_atom_site_aniso_U_22
_atom_site_aniso_U_33
_atom_site_aniso_U_23
_atom_site_aniso_U_13
_atom_site_aniso_U_12
C1 0.036(9) 0.023(8) 0.022(7) -0.011(6) -0.011(7) 0.000(6)
C2 0.016(7) 0.024(8) 0.020(7) -0.003(6) -0.001(6) 0.012(6)
C3 0.037(9) 0.016(7) 0.025(8) 0.007(6) -0.019(7) -0.008(6)
C4 0.023(8) 0.040(9) 0.033(8) -0.024(7) -0.014(7) 0.000(7)
C5 0.017(8) 0.035(9) 0.039(9) -0.019(7) -0.014(7) 0.002(6)
C6 0.022(8) 0.034(9) 0.045(9) -0.035(8) -0.002(7) 0.009(6)
C7 0.033(9) 0.023(8) 0.028(8) -0.005(7) -0.007(7) 0.010(6)
C8 0.021(8) 0.031(9) 0.029(8) -0.009(7) -0.004(7) 0.002(6)
C9 0.024(8) 0.029(9) 0.047(10) -0.015(8) -0.007(8) 0.018(7)
C10 0.016(7) 0.026(8) 0.029(8) -0.015(7) 0.006(6) 0.002(6)
C11 0.040(10) 0.061(12) 0.031(9) -0.028(9) -0.009(8) -0.005(8)
C12 0.017(8) 0.032(9) 0.036(9) -0.011(7) -0.005(7) -0.007(6)
C13 0.038(9) 0.021(8) 0.027(8) -0.012(7) -0.012(7) 0.007(6)
C14 0.041(10) 0.026(9) 0.035(9) 0.007(7) -0.014(8) 0.003(7)
C15 0.071(14) 0.022(9) 0.068(13) -0.004(9) -0.034(11) 0.013(8)
C16 0.028(9) 0.054(11) 0.024(8) -0.015(8) 0.004(7) -0.010(7)
C17 0.033(10) 0.075(15) 0.081(15) -0.052(13) -0.004(10) 0.001(9)
C18 0.040(9) 0.022(8) 0.029(8) -0.015(7) -0.021(7) 0.004(6)
C19 0.044(10) 0.025(8) 0.033(9) -0.012(7) -0.014(7) 0.006(7)
C20 0.012(7) 0.044(10) 0.027(8) -0.011(7) -0.002(6) -0.001(6)
C21 0.031(9) 0.028(9) 0.064(12) -0.020(8) -0.011(8) -0.015(7)
C22 0.022(8) 0.023(8) 0.054(10) -0.009(8) -0.009(8) 0.009(6)
C23 0.017(8) 0.037(9) 0.027(8) -0.005(7) -0.008(6) -0.016(6)
C24 0.027(8) 0.033(9) 0.028(8) -0.014(7) -0.004(7) 0.000(7)
C25 0.028(9) 0.038(9) 0.048(10) -0.034(8) 0.000(7) -0.011(7)
C26 0.039(10) 0.055(11) 0.014(7) -0.016(8) -0.007(7) 0.005(8)
C27 0.023(8) 0.056(11) 0.026(8) -0.014(8) -0.020(7) 0.015(7)
C28 0.036(9) 0.022(8) 0.040(9) -0.008(7) -0.021(8) 0.012(7)
C29 0.017(7) 0.020(7) 0.047(9) -0.023(7) -0.007(7) 0.001(6)
C30 0.053(11) 0.023(8) 0.024(8) -0.004(7) -0.022(8) 0.013(7)
C31 0.042(10) 0.034(9) 0.043(10) -0.011(8) -0.032(9) 0.007(7)
C32 0.017(8) 0.026(8) 0.036(9) -0.002(7) -0.008(7) -0.003(6)
C33 0.026(8) 0.031(8) 0.025(8) -0.014(7) -0.017(6) -0.003(6)
C34 0.033(9) 0.025(8) 0.047(10) -0.018(7) -0.022(8) -0.002(6)
C35 0.025(8) 0.026(8) 0.055(10) -0.026(8) -0.014(8) 0.001(6)
C36 0.023(8) 0.016(8) 0.068(12) -0.009(8) -0.009(8) 0.011(6)
C37 0.016(7) 0.037(9) 0.041(9) -0.028(8) -0.008(7) 0.004(6)
C38 0.030(9) 0.050(11) 0.036(9) -0.021(8) -0.005(7) -0.021(8)
C39 0.073(13) 0.047(11) 0.015(8) -0.009(8) -0.012(8) 0.014(9)
C40 0.068(13) 0.036(10) 0.037(10) -0.008(8) -0.010(9) -0.001(9)
C41 0.026(8) 0.028(8) 0.031(8) -0.001(7) -0.020(7) 0.002(6)
C42 0.038(9) 0.022(8) 0.029(8) -0.017(7) -0.018(7) 0.011(6)
N1 0.029(7) 0.017(6) 0.031(7) -0.012(5) -0.010(6) -0.002(5)
N2 0.011(6) 0.050(8) 0.016(6) -0.001(6) -0.002(5) -0.009(5)
N4 0.029(7) 0.025(7) 0.021(6) -0.012(5) -0.011(5) 0.003(5)
Si1 0.026(2) 0.022(2) 0.029(2) -0.0112(18) -0.0050(18) -0.0032(16)
Si2 0.024(2) 0.017(2) 0.028(2) -0.0109(17) -0.0063(17) 0.0027(16)
P1 0.0201(19) 0.0175(18) 0.0192(18) -0.0077(15) -0.0027(15) -0.0006(14)
P2 0.0217(19) 0.0178(18) 0.0238(19) -0.0079(15) 0.0001(15) -0.0049(14)
P3 0.0177(19) 0.023(2) 0.025(2) -0.0096(16) -0.0056(16) 0.0030(14)
P4 0.0207(19) 0.023(2) 0.028(2) -0.0139(16) -0.0075(16) 0.0011(15)
Cl1 0.0278(19) 0.0203(17) 0.0249(17) -0.0094(15) -0.0078(15) -0.0032(14)
Cl2 0.029(2) 0.029(2) 0.033(2) -0.0148(16) -0.0093(16) -0.0002(15)
Hf1 0.0176(3) 0.0174(3) 0.0185(3) -0.0079(2) -0.0044(2) 0.0007(2)
Hf2 0.0186(3) 0.0214(3) 0.0262(4) -0.0124(3) -0.0078(3) 0.0035(2)

loop_
_atom_type_symbol
_atom_type_description
_atom_type_scat_dispersion_real
_atom_type_scat_dispersion_imag
_atom_type_scat_source
H H 0 0 'International Tables Vol C Tables 4.2.6.8 and 6.1.1.4'
C C 0.0033 0.0016 'International Tables Vol C Tables 4.2.6.8 and 6.1.1.4'
N N 0.0061 0.0033 'International Tables Vol C Tables 4.2.6.8 and 6.1.1.4'
Si Si 0.0817 0.0704 'International Tables Vol C Tables 4.2.6.8 and 6.1.1.4'
P P 0.1023 0.0942 'International Tables Vol C Tables 4.2.6.8 and 6.1.1.4'
Cl Cl 0.1484 0.1585 'International Tables Vol C Tables 4.2.6.8 and 6.1.1.4'
Hf Hf -0.583 6.1852 'International Tables Vol C Tables 4.2.6.8 and 6.1.1.4'

loop_
_geom_angle_atom_site_label_1
_geom_angle_atom_site_label_2
_geom_angle_atom_site_label_3
_geom_angle
_geom_angle_site_symmetry_1
_geom_angle_site_symmetry_3
_geom_angle_publ_flag
C2 C1 C5 108.7(12) . . ?
C2 C1 Hf1 74.9(8) . . ?
C5 C1 Hf1 72.0(8) . . ?
C2 C1 H1 125.6 . . ?
C5 C1 H1 125.6 . . ?
Hf1 C1 H1 119.2 . . ?
C1 C2 C3 106.9(12) . . ?
C1 C2 Hf1 72.9(8) . . ?
C3 C2 Hf1 72.0(7) . . ?
C1 C2 H2 126.6 . . ?
C3 C2 H2 126.6 . . ?
Hf1 C2 H2 120.4 . . ?
C2 C3 C4 108.5(12) . . ?
C2 C3 Hf1 75.1(7) . . ?
C4 C3 Hf1 73.4(8) . . ?
C2 C3 H3 125.7 . . ?
C4 C3 H3 125.7 . . ?
Hf1 C3 H3 117.7 . . ?
C5 C4 C3 107.1(13) . . ?
C5 C4 Hf1 72.8(8) . . ?
C3 C4 Hf1 73.3(8) . . ?
C5 C4 H4 126.4 . . ?
C3 C4 H4 126.4 . . ?
Hf1 C4 H4 119.4 . . ?
C4 C5 C1 108.7(14) . . ?
C4 C5 Hf1 74.7(9) . . ?
C1 C5 Hf1 74.8(8) . . ?
C4 C5 H5 125.7 . . ?
C1 C5 H5 125.7 . . ?
Hf1 C5 H5 116.8 . . ?
C7 C6 C10 108.0(13) . . ?
C7 C6 Hf1 73.9(8) . . ?
C10 C6 Hf1 74.9(7) . . ?
C7 C6 H6 126 . . ?
C10 C6 H6 126 . . ?
Hf1 C6 H6 117.2 . . ?
C8 C7 C6 107.6(14) . . ?
C8 C7 Hf1 74.0(8) . . ?
C6 C7 Hf1 72.3(8) . . ?
C8 C7 H7 126.2 . . ?
C6 C7 H7 126.2 . . ?
Hf1 C7 H7 119.4 . . ?
C7 C8 C9 107.1(14) . . ?
C7 C8 Hf1 73.0(8) . . ?
C9 C8 Hf1 74.0(8) . . ?
C7 C8 H8 126.5 . . ?
C9 C8 H8 126.5 . . ?
Hf1 C8 H8 118.6 . . ?
C10 C9 C8 109.9(14) . . ?
C10 C9 Hf1 73.9(8) . . ?
C8 C9 Hf1 72.5(8) . . ?
C10 C9 H9 125.1 . . ?
C8 C9 H9 125.1 . . ?
Hf1 C9 H9 120.2 . . ?
C9 C10 C6 107.4(13) . . ?
C9 C10 Hf1 74.3(8) . . ?
C6 C10 Hf1 71.3(7) . . ?
C9 C10 H10 126.3 . . ?
C6 C10 H10 126.3 . . ?
Hf1 C10 H10 120 . . ?
Si1 C11 H11A 109.5 . . ?
Si1 C11 H11B 109.5 . . ?
H11A C11 H11B 109.5 . . ?
Si1 C11 H11C 109.5 . . ?
H11A C11 H11C 109.5 . . ?
H11B C11 H11C 109.5 . . ?
Si1 C12 H12A 109.5 . . ?
Si1 C12 H12B 109.5 . . ?
H12A C12 H12B 109.5 . . ?
Si1 C12 H12C 109.5 . . ?
H12A C12 H12C 109.5 . . ?
H12B C12 H12C 109.5 . . ?
Si1 C13 H13A 109.5 . . ?
Si1 C13 H13B 109.5 . . ?
H13A C13 H13B 109.5 . . ?
Si1 C13 H13C 109.5 . . ?
H13A C13 H13C 109.5 . . ?
H13B C13 H13C 109.5 . . ?
N1 C14 C15 113.6(13) . . ?
N1 C14 H14A 108.8 . . ?
C15 C14 H14A 108.8 . . ?
N1 C14 H14B 108.8 . . ?
C15 C14 H14B 108.8 . . ?
H14A C14 H14B 107.7 . . ?
C14 C15 H15A 109.5 . . ?
C14 C15 H15B 109.5 . . ?
H15A C15 H15B 109.5 . . ?
C14 C15 H15C 109.5 . . ?
H15A C15 H15C 109.5 . . ?
H15B C15 H15C 109.5 . . ?
N1 C16 C17 112.0(13) . . ?
N1 C16 H16A 109.2 . . ?
C17 C16 H16A 109.2 . . ?
N1 C16 H16B 109.2 . . ?
C17 C16 H16B 109.2 . . ?
H16A C16 H16B 107.9 . . ?
C16 C17 H17A 109.5 . . ?
C16 C17 H17B 109.5 . . ?
H17A C17 H17B 109.5 . . ?
C16 C17 H17C 109.5 . . ?
H17A C17 H17C 109.5 . . ?
H17B C17 H17C 109.5 . . ?
C19 C18 N2 114.5(12) . . ?
C19 C18 H18A 108.6 . . ?
N2 C18 H18A 108.6 . . ?
C19 C18 H18B 108.6 . . ?
N2 C18 H18B 108.6 . . ?
H18A C18 H18B 107.6 . . ?
C18 C19 H19A 109.5 . . ?
C18 C19 H19B 109.5 . . ?
H19A C19 H19B 109.5 . . ?
C18 C19 H19C 109.5 . . ?
H19A C19 H19C 109.5 . . ?
H19B C19 H19C 109.5 . . ?
N2 C20 C21 113.9(12) . . ?
N2 C20 H20A 108.8 . . ?
C21 C20 H20A 108.8 . . ?
N2 C20 H20B 108.8 . . ?
C21 C20 H20B 108.8 . . ?
H20A C20 H20B 107.7 . . ?
C20 C21 H21A 109.5 . . ?
C20 C21 H21B 109.5 . . ?
H21A C21 H21B 109.5 . . ?
C20 C21 H21C 109.5 . . ?
H21A C21 H21C 109.5 . . ?
H21B C21 H21C 109.5 . . ?
C26 C22 C23 104.6(13) . . ?
C26 C22 Hf2 74.4(9) . . ?
C23 C22 Hf2 73.0(8) . . ?
C26 C22 H22 127.7 . . ?
C23 C22 H22 127.7 . . ?
Hf2 C22 H22 117.3 . . ?
C24 C23 C22 110.7(12) . . ?
C24 C23 Hf2 74.9(8) . . ?
C22 C23 Hf2 72.9(8) . . ?
C24 C23 H23 124.6 . . ?
C22 C23 H23 124.6 . . ?
Hf2 C23 H23 119.2 . . ?
C23 C24 C25 107.8(13) . . ?
C23 C24 Hf2 74.5(9) . . ?
C25 C24 Hf2 71.4(8) . . ?
C23 C24 H24 126.1 . . ?
C25 C24 H24 126.1 . . ?
Hf2 C24 H24 119.9 . . ?
C26 C25 C24 105.9(13) . . ?
C26 C25 Hf2 75.0(8) . . ?
C24 C25 Hf2 75.1(8) . . ?
C26 C25 H25 127 . . ?
C24 C25 H25 127 . . ?
Hf2 C25 H25 115.3 . . ?
C22 C26 C25 110.8(14) . . ?
C22 C26 Hf2 74.3(9) . . ?
C25 C26 Hf2 71.7(9) . . ?
C22 C26 H26 124.6 . . ?
C25 C26 H26 124.6 . . ?
Hf2 C26 H26 121 . . ?
C28 C27 C31 108.3(14) . . ?
C28 C27 Hf2 73.6(8) . . ?
C31 C27 Hf2 75.3(9) . . ?
C28 C27 H27 125.9 . . ?
C31 C27 H27 125.9 . . ?
Hf2 C27 H27 117.3 . . ?
C29 C28 C27 106.8(14) . . ?
C29 C28 Hf2 74.9(8) . . ?
C27 C28 Hf2 73.5(9) . . ?
C29 C28 H28 126.6 . . ?
C27 C28 H28 126.6 . . ?
Hf2 C28 H28 117.2 . . ?
C28 C29 C30 110.6(13) . . ?
C28 C29 Hf2 72.7(8) . . ?
C30 C29 Hf2 75.6(8) . . ?
C28 C29 H29 124.7 . . ?
C30 C29 H29 124.7 . . ?
Hf2 C29 H29 118.6 . . ?
C29 C30 C31 106.2(14) . . ?
C29 C30 Hf2 72.4(9) . . ?
C31 C30 Hf2 72.7(8) . . ?
C29 C30 H30 126.9 . . ?
C31 C30 H30 126.9 . . ?
Hf2 C30 H30 120 . . ?
C27 C31 C30 108.2(14) . . ?
C27 C31 Hf2 72.0(8) . . ?
C30 C31 Hf2 74.8(8) . . ?
C27 C31 H31 125.9 . . ?
C30 C31 H31 125.9 . . ?
Hf2 C31 H31 119.1 . . ?
Si2 C32 H32A 109.5 . . ?
Si2 C32 H32B 109.5 . . ?
H32A C32 H32B 109.5 . . ?
Si2 C32 H32C 109.5 . . ?
H32A C32 H32C 109.5 . . ?
H32B C32 H32C 109.5 . . ?
Si2 C33 H33A 109.5 . . ?
Si2 C33 H33B 109.5 . . ?
H33A C33 H33B 109.5 . . ?
Si2 C33 H33C 109.5 . . ?
H33A C33 H33C 109.5 . . ?
H33B C33 H33C 109.5 . . ?
Si2 C34 H34A 109.5 . . ?
Si2 C34 H34B 109.5 . . ?
H34A C34 H34B 109.5 . . ?
Si2 C34 H34C 109.5 . . ?
H34A C34 H34C 109.5 . . ?
H34B C34 H34C 109.5 . . ?
N3 C35 C36 120.1(12) . . ?
N3 C35 H35A 107.3 . . ?
C36 C35 H35A 107.3 . . ?
N3 C35 H35B 107.3 . . ?
C36 C35 H35B 107.3 . . ?
H35A C35 H35B 106.9 . . ?
C35 C36 H36A 109.5 . . ?
C35 C36 H36B 109.5 . . ?
H36A C36 H36B 109.5 . . ?
C35 C36 H36C 109.5 . . ?
H36A C36 H36C 109.5 . . ?
H36B C36 H36C 109.5 . . ?
N3 C37 C38 111.3(11) . . ?
N3 C37 H37A 109.4 . . ?
C38 C37 H37A 109.4 . . ?
N3 C37 H37B 109.4 . . ?
C38 C37 H37B 109.4 . . ?
H37A C37 H37B 108 . . ?
C37 C38 H38A 109.5 . . ?
C37 C38 H38B 109.5 . . ?
H38A C38 H38B 109.5 . . ?
C37 C38 H38C 109.5 . . ?
H38A C38 H38C 109.5 . . ?
H38B C38 H38C 109.5 . . ?
C40 C39 N4 118.5(15) . . ?
C40 C39 H39A 107.7 . . ?
N4 C39 H39A 107.7 . . ?
C40 C39 H39B 107.7 . . ?
N4 C39 H39B 107.7 . . ?
H39A C39 H39B 107.1 . . ?
C39 C40 H40A 109.5 . . ?
C39 C40 H40B 109.5 . . ?
H40A C40 H40B 109.5 . . ?
C39 C40 H40C 109.5 . . ?
H40A C40 H40C 109.5 . . ?
H40B C40 H40C 109.5 . . ?
N4 C41 C42 116.6(12) . . ?
N4 C41 H41A 108.1 . . ?
C42 C41 H41A 108.1 . . ?
N4 C41 H41B 108.1 . . ?
C42 C41 H41B 108.1 . . ?
H41A C41 H41B 107.3 . . ?
C41 C42 H42A 109.5 . . ?
C41 C42 H42B 109.5 . . ?
H42A C42 H42B 109.5 . . ?
C41 C42 H42C 109.5 . . ?
H42A C42 H42C 109.5 . . ?
H42B C42 H42C 109.5 . . ?
C16 N1 C14 115.1(12) . . ?
C16 N1 P2 127.0(10) . . ?
C14 N1 P2 114.8(10) . . ?
C20 N2 C18 111.8(11) . . ?
C20 N2 P2 117.7(10) . . ?
C18 N2 P2 122.4(9) . . ?
C35 N3 C37 112.5(11) . . ?
C35 N3 P4 120.2(10) . . ?
C37 N3 P4 123.5(9) . . ?
C41 N4 C39 114.6(12) . . ?
C41 N4 P4 125.6(9) . . ?
C39 N4 P4 118.9(10) . . ?
C13 Si1 C11 103.5(7) . . ?
C13 Si1 C12 108.2(7) . . ?
C11 Si1 C12 109.6(7) . . ?
C13 Si1 P1 115.9(5) . . ?
C11 Si1 P1 112.5(5) . . ?
C12 Si1 P1 107.0(5) . . ?
C32 Si2 C33 110.2(7) . . ?
C32 Si2 C34 105.7(7) . . ?
C33 Si2 C34 105.6(6) . . ?
C32 Si2 P3 108.7(5) . . ?
C33 Si2 P3 114.7(5) . . ?
C34 Si2 P3 111.7(5) . . ?
P2 P1 Si1 99.16(19) . . ?
P2 P1 Hf1 112.83(17) . . ?
Si1 P1 Hf1 110.52(17) . . ?
N2 P2 N1 112.4(6) . . ?
N2 P2 P1 102.3(4) . . ?
N1 P2 P1 98.8(4) . . ?
P4 P3 Si2 98.8(2) . . ?
P4 P3 Hf2 115.35(18) . . ?
Si2 P3 Hf2 115.85(17) . . ?
N4 P4 N3 111.9(6) . . ?
N4 P4 P3 104.0(4) . . ?
N3 P4 P3 99.3(4) . . ?
Cl1 Hf1 C6 134.8(4) . . ?
Cl1 Hf1 C7 117.0(4) . . ?
C6 Hf1 C7 33.8(5) . . ?
Cl1 Hf1 C5 95.7(3) . . ?
C6 Hf1 C5 97.6(5) . . ?
C7 Hf1 C5 131.3(5) . . ?
Cl1 Hf1 C8 85.1(3) . . ?
C6 Hf1 C8 55.3(5) . . ?
C7 Hf1 C8 33.0(5) . . ?
C5 Hf1 C8 133.9(5) . . ?
Cl1 Hf1 C10 107.6(3) . . ?
C6 Hf1 C10 33.8(5) . . ?
C7 Hf1 C10 55.7(5) . . ?
C5 Hf1 C10 81.5(5) . . ?
C8 Hf1 C10 55.0(5) . . ?
Cl1 Hf1 C9 80.8(4) . . ?
C6 Hf1 C9 54.4(5) . . ?
C7 Hf1 C9 54.8(5) . . ?
C5 Hf1 C9 100.9(5) . . ?
C8 Hf1 C9 33.6(5) . . ?
C10 Hf1 C9 31.8(5) . . ?
Cl1 Hf1 C3 130.1(3) . . ?
C6 Hf1 C3 91.8(5) . . ?
C7 Hf1 C3 112.3(5) . . ?
C5 Hf1 C3 54.4(5) . . ?
C8 Hf1 C3 144.8(5) . . ?
C10 Hf1 C3 105.8(5) . . ?
C9 Hf1 C3 137.5(5) . . ?
Cl1 Hf1 C4 128.0(4) . . ?
C6 Hf1 C4 76.2(5) . . ?
C7 Hf1 C4 107.8(5) . . ?
C5 Hf1 C4 32.5(5) . . ?
C8 Hf1 C4 129.2(5) . . ?
C10 Hf1 C4 76.7(5) . . ?
C9 Hf1 C4 106.7(5) . . ?
C3 Hf1 C4 33.3(5) . . ?
Cl1 Hf1 C1 78.9(3) . . ?
C6 Hf1 C1 129.1(5) . . ?
C7 Hf1 C1 162.1(5) . . ?
C5 Hf1 C1 33.2(5) . . ?
C8 Hf1 C1 156.3(5) . . ?
C10 Hf1 C1 113.7(5) . . ?
C9 Hf1 C1 125.3(5) . . ?
C3 Hf1 C1 53.9(4) . . ?
C4 Hf1 C1 54.3(5) . . ?
Cl1 Hf1 C2 97.9(3) . . ?
C6 Hf1 C2 124.7(5) . . ?
C7 Hf1 C2 141.2(5) . . ?
C5 Hf1 C2 54.5(4) . . ?
C8 Hf1 C2 171.0(4) . . ?
C10 Hf1 C2 131.0(5) . . ?
C9 Hf1 C2 155.2(5) . . ?
C3 Hf1 C2 32.9(5) . . ?
C4 Hf1 C2 54.8(5) . . ?
C1 Hf1 C2 32.2(4) . . ?
Cl1 Hf1 P1 95.91(11) . . ?
C6 Hf1 P1 106.6(4) . . ?
C7 Hf1 P1 82.5(4) . . ?
C5 Hf1 P1 131.5(3) . . ?
C8 Hf1 P1 94.0(3) . . ?
C10 Hf1 P1 137.7(3) . . ?
C9 Hf1 P1 127.4(4) . . ?
C3 Hf1 P1 83.0(3) . . ?
C4 Hf1 P1 115.4(3) . . ?
C1 Hf1 P1 104.9(3) . . ?
C2 Hf1 P1 77.3(3) . . ?
Cl2 Hf2 C25 135.1(4) . . ?
Cl2 Hf2 C27 104.8(4) . . ?
C25 Hf2 C27 95.0(5) . . ?
Cl2 Hf2 C28 132.7(4) . . ?
C25 Hf2 C28 83.0(5) . . ?
C27 Hf2 C28 32.9(5) . . ?
Cl2 Hf2 C29 118.0(3) . . ?
C25 Hf2 C29 106.3(5) . . ?
C27 Hf2 C29 53.5(5) . . ?
C28 Hf2 C29 32.4(5) . . ?
Cl2 Hf2 C22 81.4(4) . . ?
C25 Hf2 C22 54.8(5) . . ?
C27 Hf2 C22 125.7(5) . . ?
C28 Hf2 C22 134.3(5) . . ?
C29 Hf2 C22 160.6(5) . . ?
Cl2 Hf2 C26 109.4(4) . . ?
C25 Hf2 C26 33.3(5) . . ?
C27 Hf2 C26 127.0(5) . . ?
C28 Hf2 C26 115.0(5) . . ?
C29 Hf2 C26 130.4(5) . . ?
C22 Hf2 C26 31.3(5) . . ?
Cl2 Hf2 C23 85.7(3) . . ?
C25 Hf2 C23 53.3(5) . . ?
C27 Hf2 C23 91.8(5) . . ?
C28 Hf2 C23 108.4(5) . . ?
C29 Hf2 C23 140.7(5) . . ?
C22 Hf2 C23 34.1(5) . . ?
C26 Hf2 C23 52.9(5) . . ?
Cl2 Hf2 C24 114.6(3) . . ?
C25 Hf2 C24 33.5(5) . . ?
C27 Hf2 C24 75.3(5) . . ?
C28 Hf2 C24 80.9(5) . . ?
C29 Hf2 C24 112.8(5) . . ?
C22 Hf2 C24 54.6(5) . . ?
C26 Hf2 C24 54.1(5) . . ?
C23 Hf2 C24 30.7(5) . . ?
Cl2 Hf2 C31 78.4(4) . . ?
C25 Hf2 C31 127.6(5) . . ?
C27 Hf2 C31 32.7(5) . . ?
C28 Hf2 C31 54.2(5) . . ?
C29 Hf2 C31 53.1(5) . . ?
C22 Hf2 C31 139.2(5) . . ?
C26 Hf2 C31 157.7(5) . . ?
C23 Hf2 C31 108.9(5) . . ?
C24 Hf2 C31 103.6(5) . . ?
Cl2 Hf2 C30 86.3(4) . . ?
C25 Hf2 C30 136.4(5) . . ?
C27 Hf2 C30 54.1(5) . . ?
C28 Hf2 C30 54.2(5) . . ?
C29 Hf2 C30 32.0(4) . . ?
C22 Hf2 C30 167.1(5) . . ?
C26 Hf2 C30 161.4(5) . . ?
C23 Hf2 C30 141.3(5) . . ?
C24 Hf2 C30 129.1(5) . . ?
C31 Hf2 C30 32.5(5) . . ?
Cl2 Hf2 P3 97.14(12) . . ?
C25 Hf2 P3 98.9(3) . . ?
C27 Hf2 P3 131.7(4) . . ?
C28 Hf2 P3 103.7(4) . . ?
C29 Hf2 P3 78.2(3) . . ?
C22 Hf2 P3 99.6(3) . . ?
C26 Hf2 P3 82.6(4) . . ?
C23 Hf2 P3 132.9(3) . . ?
C24 Hf2 P3 132.0(3) . . ?
C31 Hf2 P3 117.8(4) . . ?
C30 Hf2 P3 85.7(4) . . ?

loop_
_geom_bond_atom_site_label_1
_geom_bond_atom_site_label_2
_geom_bond_distance
_geom_bond_site_symmetry_2
_geom_bond_publ_flag
C1 C2 1.404(19) . ?
C1 C5 1.43(2) . ?
C1 Hf1 2.520(14) . ?
C1 H1 0.95 . ?
C2 C3 1.43(2) . ?
C2 Hf1 2.546(13) . ?
C2 H2 0.95 . ?
C3 C4 1.44(2) . ?
C3 Hf1 2.506(13) . ?
C3 H3 0.95 . ?
C4 C5 1.40(2) . ?
C4 Hf1 2.508(14) . ?
C4 H4 0.95 . ?
C5 Hf1 2.483(15) . ?
C5 H5 0.95 . ?
C6 C7 1.43(2) . ?
C6 C10 1.44(2) . ?
C6 Hf1 2.454(13) . ?
C6 H6 0.95 . ?
C7 C8 1.41(2) . ?
C7 Hf1 2.474(14) . ?
C7 H7 0.95 . ?
C8 C9 1.44(2) . ?
C8 Hf1 2.486(14) . ?
C8 H8 0.95 . ?
C9 C10 1.37(2) . ?
C9 Hf1 2.505(14) . ?
C9 H9 0.95 . ?
C10 Hf1 2.501(13) . ?
C10 H10 0.95 . ?
C11 Si1 1.900(17) . ?
C11 H11A 0.98 . ?
C11 H11B 0.98 . ?
C11 H11C 0.98 . ?
C12 Si1 1.909(14) . ?
C12 H12A 0.98 . ?
C12 H12B 0.98 . ?
C12 H12C 0.98 . ?
C13 Si1 1.857(14) . ?
C13 H13A 0.98 . ?
C13 H13B 0.98 . ?
C13 H13C 0.98 . ?
C14 N1 1.511(18) . ?
C14 C15 1.53(2) . ?
C14 H14A 0.99 . ?
C14 H14B 0.99 . ?
C15 H15A 0.98 . ?
C15 H15B 0.98 . ?
C15 H15C 0.98 . ?
C16 N1 1.449(19) . ?
C16 C17 1.53(2) . ?
C16 H16A 0.99 . ?
C16 H16B 0.99 . ?
C17 H17A 0.98 . ?
C17 H17B 0.98 . ?
C17 H17C 0.98 . ?
C18 C19 1.53(2) . ?
C18 N2 1.530(18) . ?
C18 H18A 0.99 . ?
C18 H18B 0.99 . ?
C19 H19A 0.98 . ?
C19 H19B 0.98 . ?
C19 H19C 0.98 . ?
C20 N2 1.478(18) . ?
C20 C21 1.561(19) . ?
C20 H20A 0.99 . ?
C20 H20B 0.99 . ?
C21 H21A 0.98 . ?
C21 H21B 0.98 . ?
C21 H21C 0.98 . ?
C22 C26 1.35(2) . ?
C22 C23 1.47(2) . ?
C22 Hf2 2.510(16) . ?
C22 H22 0.95 . ?
C23 C24 1.33(2) . ?
C23 Hf2 2.512(14) . ?
C23 H23 0.95 . ?
C24 C25 1.44(2) . ?
C24 Hf2 2.517(14) . ?
C24 H24 0.95 . ?
C25 C26 1.43(2) . ?
C25 Hf2 2.468(15) . ?
C25 H25 0.95 . ?
C26 Hf2 2.512(14) . ?
C26 H26 0.95 . ?
C27 C28 1.41(2) . ?
C27 C31 1.41(2) . ?
C27 Hf2 2.482(14) . ?
C27 H27 0.95 . ?
C28 C29 1.39(2) . ?
C28 Hf2 2.483(14) . ?
C28 H28 0.95 . ?
C29 C30 1.39(2) . ?
C29 Hf2 2.510(15) . ?
C29 H29 0.95 . ?
C30 C31 1.42(2) . ?
C30 Hf2 2.551(14) . ?
C30 H30 0.95 . ?
C31 Hf2 2.524(15) . ?
C31 H31 0.95 . ?
C32 Si2 1.868(15) . ?
C32 H32A 0.98 . ?
C32 H32B 0.98 . ?
C32 H32C 0.98 . ?
C33 Si2 1.875(14) . ?
C33 H33A 0.98 . ?
C33 H33B 0.98 . ?
C33 H33C 0.98 . ?
C34 Si2 1.899(14) . ?
C34 H34A 0.98 . ?
C34 H34B 0.98 . ?
C34 H34C 0.98 . ?
C35 N3 1.423(18) . ?
C35 C36 1.503(19) . ?
C35 H35A 0.99 . ?
C35 H35B 0.99 . ?
C36 H36A 0.98 . ?
C36 H36B 0.98 . ?
C36 H36C 0.98 . ?
C37 N3 1.505(17) . ?
C37 C38 1.52(2) . ?
C37 H37A 0.99 . ?
C37 H37B 0.99 . ?
C38 H38A 0.98 . ?
C38 H38B 0.98 . ?
C38 H38C 0.98 . ?
C39 C40 1.44(2) . ?
C39 N4 1.511(19) . ?
C39 H39A 0.99 . ?
C39 H39B 0.99 . ?
C40 H40A 0.98 . ?
C40 H40B 0.98 . ?
C40 H40C 0.98 . ?
C41 N4 1.468(18) . ?
C41 C42 1.481(19) . ?
C41 H41A 0.99 . ?
C41 H41B 0.99 . ?
C42 H42A 0.98 . ?
C42 H42B 0.98 . ?
C42 H42C 0.98 . ?
N1 P2 1.725(12) . ?
N2 P2 1.671(12) . ?
N3 P4 1.710(11) . ?
N4 P4 1.698(12) . ?
Si1 P1 2.266(5) . ?
Si2 P3 2.273(5) . ?
P1 P2 2.240(5) . ?
P1 Hf1 2.648(4) . ?
P3 P4 2.236(5) . ?
P3 Hf2 2.637(4) . ?
Cl1 Hf1 2.429(3) . ?
Cl2 Hf2 2.412(3) . ?
